data_4304467
loop_
_publ_author_name
'Shun Ichikawa'
'Shinya Kimura'
'Kazuyuki Takahashi'
'Hatsumi Mori'
'Gosuke Yoshida'
'Yuichi Manabe'
'Masaki Matsuda'
'Hiroyuki Tajima'
'Jun-ichi Yamaura'

_publ_section_title
;
Intrinsic Carrier Doping in Antiferromagnetically Interacted Supramolecular
Copper Complexes with (Pyrazino)tetrathiafulvalene (Pyra-TTF) as the
Ligand, [CuIICl2(pyra-TTF)] and (Pyra-TTF)2[CuI3Cl4(pyra-TTF)]
;
_journal_name_full 'Inorganic Chemistry'
_journal_page_first 4140
_journal_page_last 4145
_journal_paper_doi 10.1021/ic7019632
_journal_volume 47
_journal_year 2008
_chemical_formula_moiety 'C24 H12 Cl4 Cu3 N6 S12 '
_chemical_formula_sum 'C24 H12 Cl4 Cu3 N6 S12'
_chemical_formula_weight 1101.57
_space_group_IT_number 62
_symmetry_cell_setting orthorhombic
_symmetry_Int_Tables_number 62
_symmetry_space_group_name_Hall '-P 2ac 2n'
_symmetry_space_group_name_H-M 'P n m a'
_cell_angle_alpha 90.0000
_cell_angle_beta 90.0000
_cell_angle_gamma 90.0000
_cell_formula_units_Z 4
_cell_length_a 21.387(2)
_cell_length_b 41.838(5)
_cell_length_c 3.8011(4)
_cell_measurement_temperature 150.1
_cell_volume 3401.2(6)
_computing_cell_refinement Unknown
_computing_data_collection Unknown
_computing_data_reduction CrystalStructure
_computing_publication_material 'CrystalStructure 3.8'
_computing_structure_refinement SHELXL
_computing_structure_solution SIR92
_diffrn_measured_fraction_theta_full 0.991
_diffrn_measured_fraction_theta_max 0.991
_diffrn_measurement_device_type CCD
_diffrn_measurement_method \w
_diffrn_radiation_type 'Mo K\a'
_diffrn_radiation_wavelength 0.71069
_diffrn_reflns_av_R_equivalents 0.156
_diffrn_reflns_limit_h_max 30
_diffrn_reflns_limit_h_min -29
_diffrn_reflns_limit_k_max 58
_diffrn_reflns_limit_k_min -48
_diffrn_reflns_limit_l_max 5
_diffrn_reflns_limit_l_min -4
_diffrn_reflns_number 26236
_diffrn_reflns_theta_full 30.09
_diffrn_reflns_theta_max 30.09
_exptl_absorpt_coefficient_mu 2.944
_exptl_absorpt_correction_type none
_exptl_crystal_colour black
_exptl_crystal_density_diffrn 2.151
_exptl_crystal_density_method 'not measured'
_exptl_crystal_description needle
_exptl_crystal_F_000 2180.00
_exptl_crystal_size_max 0.50
_exptl_crystal_size_mid 0.02
_exptl_crystal_size_min 0.02
_refine_diff_density_max 1.19
_refine_diff_density_min -1.15
_refine_ls_extinction_method none
_refine_ls_goodness_of_fit_ref 1.020
_refine_ls_hydrogen_treatment noref
_refine_ls_number_parameters 230
_refine_ls_number_reflns 5033
_refine_ls_R_factor_gt 0.0945
_refine_ls_shift/su_max 0.0000
_refine_ls_structure_factor_coef Fsqd
_refine_ls_weighting_details 'w = 1/[\s^2^(Fo^2^)+(0.1000P)^2^+0.0000P] where P=(Fo^2^+2Fc^2^)/3'
_refine_ls_weighting_scheme calc
_refine_ls_wR_factor_ref 0.2221
_reflns_number_gt 2393
_reflns_number_total 5033
_reflns_threshold_expression F^2^>2.0\s(F^2^)
_cod_data_source_file ic7019632-file003.cif
_cod_data_source_block '_Template_texray.inf'
_cod_original_formula_sum 'C24 H12 Cl4 Cu3 N6 S12 '
_cod_database_code 4304467

loop_
_symmetry_equiv_pos_site_id
_symmetry_equiv_pos_as_xyz
1 +X,+Y,+Z
2 1/2-X,1/2+Y,1/2+Z
3 +X,1/2-Y,+Z
4 1/2-X,-Y,1/2+Z
5 -X,-Y,-Z
6 1/2+X,1/2-Y,1/2-Z
7 -X,1/2+Y,-Z
8 1/2+X,+Y,1/2-Z

loop_
_atom_site_label
_atom_site_type_symbol
_atom_site_fract_x
_atom_site_fract_y
_atom_site_fract_z
_atom_site_U_iso_or_equiv
_atom_site_adp_type
_atom_site_occupancy
_atom_site_symmetry_multiplicity
_atom_site_calc_flag
_atom_site_refinement_flags
_atom_site_disorder_assembly
_atom_site_disorder_group
C(U1) Cu 0.41343(5) -0.16839(2) -0.1149(3) 0.0293(3) Uani 1.00 1 d . . .
C(U2) Cu 0.30952(12) -0.15741(5) -0.5900(5) 0.0365(5) Uani 0.50 1 d P . .
C(L1) Cl 0.44985(10) -0.14383(5) -0.6154(5) 0.0287(4) Uani 1.00 1 d . . .
C(L3) Cl 0.29803(10) -0.15990(5) -0.0917(7) 0.0417(6) Uani 1.00 1 d . . .
S(1) S 0.56511(10) -0.01773(5) 0.2037(5) 0.0266(4) Uani 1.00 1 d . . .
S(2) S 0.69168(10) -0.01666(5) -0.1151(5) 0.0252(4) Uani 1.00 1 d . . .
S(3) S 0.56338(10) -0.09395(5) 0.1540(6) 0.0292(5) Uani 1.00 1 d . . .
S(4) S 0.69065(10) -0.09406(5) -0.1308(6) 0.0294(5) Uani 1.00 1 d . . .
S(5) S 0.52957(9) -0.21420(4) -0.4236(5) 0.0205(4) Uani 1.00 1 d . . .
S(6) S 0.66353(10) -0.28524(5) -0.8026(5) 0.0231(4) Uani 1.00 1 d . . .
N(1) N 0.5674(3) 0.04603(16) 0.2140(19) 0.0298(16) Uani 1.00 1 d . . .
N(2) N 0.6865(3) 0.04743(16) -0.1090(19) 0.0336(17) Uani 1.00 1 d . . .
N(3) N 0.4172(3) -0.21629(14) -0.1172(17) 0.0210(14) Uani 1.00 1 d . . .
C(1) C 0.5964(4) 0.07363(19) 0.135(2) 0.0292(19) Uani 1.00 1 d . . .
C(2) C 0.6540(4) 0.07409(19) -0.024(2) 0.031(2) Uani 1.00 1 d . . .
C(3) C 0.5987(3) 0.01961(19) 0.126(2) 0.0234(17) Uani 1.00 1 d . . .
C(4) C 0.6568(3) 0.02045(19) -0.027(2) 0.0222(17) Uani 1.00 1 d . . .
C(5) C 0.6296(3) -0.03908(19) 0.036(2) 0.0239(17) Uani 1.00 1 d . . .
C(6) C 0.6280(3) -0.07158(18) 0.022(2) 0.0251(18) Uani 1.00 1 d . . .
C(7) C 0.5968(4) -0.1304(2) 0.039(2) 0.031(2) Uani 1.00 1 d . . .
C(8) C 0.6535(4) -0.1303(2) -0.087(2) 0.033(2) Uani 1.00 1 d . . .
C(9) C 0.3692(3) -0.23388(18) 0.018(2) 0.0196(16) Uani 1.00 1 d . . .
C(10) C 0.4639(3) -0.23317(17) -0.251(2) 0.0202(16) Uani 1.00 1 d . . .
C(11) C 0.5693(5) -0.2500 -0.533(3) 0.021(2) Uani 1.00 2 d S . .
C(12) C 0.6245(5) -0.2500 -0.694(3) 0.023(2) Uani 1.00 2 d S . .
C(13) C 0.7261(4) -0.26581(19) -1.001(2) 0.0287(19) Uani 1.00 1 d . . .
H(1) H 0.5759 0.0935 0.1928 0.035 Uiso 1.00 1 c R . .
H(2) H 0.6722 0.0945 -0.0791 0.037 Uiso 1.00 1 c R . .
H(3) H 0.5739 -0.1500 0.0702 0.036 Uiso 1.00 1 c R . .
H(4) H 0.6737 -0.1499 -0.1565 0.039 Uiso 1.00 1 c R . .
H(5) H 0.3331 -0.2233 0.1157 0.024 Uiso 1.00 1 c R . .
H(8) H 0.7598 -0.2783 -1.0986 0.034 Uiso 1.00 1 c R . .

loop_
_atom_site_aniso_label
_atom_site_aniso_U_11
_atom_site_aniso_U_22
_atom_site_aniso_U_33
_atom_site_aniso_U_12
_atom_site_aniso_U_13
_atom_site_aniso_U_23
C(U1) 0.0272(5) 0.0257(5) 0.0349(6) -0.0002(4) 0.0027(5) -0.0006(4)
C(U2) 0.0537(15) 0.0322(11) 0.0236(12) 0.0028(10) 0.0025(11) 0.0004(9)
C(L1) 0.0410(12) 0.0273(10) 0.0176(9) 0.0005(8) 0.0018(9) -0.0001(8)
C(L3) 0.0238(11) 0.0359(12) 0.0653(17) 0.0034(9) -0.0064(11) -0.0040(11)
S(1) 0.0225(10) 0.0270(10) 0.0304(12) -0.0005(8) 0.0038(9) 0.0000(9)
S(2) 0.0250(10) 0.0212(9) 0.0294(11) -0.0009(7) 0.0006(9) -0.0002(9)
S(3) 0.0272(11) 0.0252(10) 0.0353(13) -0.0008(8) 0.0033(10) 0.0016(9)
S(4) 0.0229(10) 0.0274(10) 0.0379(13) 0.0009(8) 0.0050(10) 0.0005(9)
S(5) 0.0179(9) 0.0199(9) 0.0237(11) 0.0006(7) 0.0033(8) -0.0002(8)
S(6) 0.0222(10) 0.0238(9) 0.0232(10) 0.0032(8) 0.0028(8) -0.0027(8)
N(1) 0.030(4) 0.029(3) 0.031(4) 0.009(3) -0.005(3) -0.010(3)
N(2) 0.045(4) 0.028(3) 0.028(4) 0.003(3) -0.008(3) -0.001(3)
N(3) 0.021(3) 0.022(3) 0.020(3) -0.005(2) -0.003(2) 0.001(2)
C(1) 0.038(5) 0.023(4) 0.027(4) 0.004(3) -0.007(4) -0.007(3)
C(2) 0.037(5) 0.019(4) 0.038(5) 0.000(3) -0.002(4) 0.001(3)
C(3) 0.016(4) 0.029(4) 0.025(4) 0.001(3) -0.010(3) 0.001(3)
C(4) 0.022(4) 0.029(4) 0.016(4) 0.001(3) 0.002(3) 0.003(3)
C(5) 0.019(4) 0.029(4) 0.024(4) -0.001(3) -0.005(3) -0.004(3)
C(6) 0.025(4) 0.017(3) 0.033(4) 0.002(3) -0.006(3) 0.003(3)
C(7) 0.035(5) 0.023(4) 0.036(5) -0.001(3) 0.002(4) 0.003(3)
C(8) 0.022(4) 0.030(4) 0.046(5) 0.005(3) 0.010(4) -0.001(4)
C(9) 0.019(4) 0.026(3) 0.014(3) 0.005(3) 0.001(3) -0.007(3)
C(10) 0.026(4) 0.023(3) 0.011(3) -0.001(3) -0.002(3) 0.000(3)
C(11) 0.021(5) 0.020(5) 0.021(6) 0.0000 0.003(4) 0.0000
C(12) 0.015(5) 0.024(5) 0.030(6) 0.0000 -0.014(4) 0.0000
C(13) 0.033(4) 0.035(4) 0.018(4) 0.009(3) 0.001(3) -0.002(3)

loop_
_atom_type_symbol
_atom_type_description
_atom_type_scat_dispersion_real
_atom_type_scat_dispersion_imag
_atom_type_scat_source
Cu Cu 0.320 1.265
;
International Tables for Crystallography
(1992, Vol. C, Tables 4.2.6.8 and 6.1.1.4)
;
Cl Cl 0.148 0.159
;
International Tables for Crystallography
(1992, Vol. C, Tables 4.2.6.8 and 6.1.1.4)
;
S S 0.125 0.123
;
International Tables for Crystallography
(1992, Vol. C, Tables 4.2.6.8 and 6.1.1.4)
;
N N 0.006 0.003
;
International Tables for Crystallography
(1992, Vol. C, Tables 4.2.6.8 and 6.1.1.4)
;
C C 0.003 0.002
;
International Tables for Crystallography
(1992, Vol. C, Tables 4.2.6.8 and 6.1.1.4)
;
H H 0.000 0.000
;
International Tables for Crystallography
(1992, Vol. C, Table 6.1.1.4)
;

loop_
_geom_angle_atom_site_label_1
_geom_angle_atom_site_label_2
_geom_angle_atom_site_label_3
_geom_angle
_geom_angle_publ_flag
_geom_angle_site_symmetry_1
_geom_angle_site_symmetry_2
_geom_angle_site_symmetry_3
C(L1) C(U1) C(L1) 111.69(8) yes . . 1_556
C(L1) C(U1) C(L3) 107.51(8) yes . . .
C(L1) C(U1) N(3) 115.4(2) yes . . .
C(L1) C(U1) C(L3) 104.05(8) yes 1_556 . .
C(L1) C(U1) N(3) 115.9(2) yes 1_556 . .
C(L3) C(U1) N(3) 100.51(19) yes . . .
C(L3) C(U2) C(L3) 164.01(17) yes 1_554 . .
C(U1) C(L1) C(U1) 111.69(9) yes 1_554 . .
C(U1) C(L3) C(U2) 81.12(11) yes . . .
C(U1) C(L3) C(U2) 85.21(11) yes . . 1_556
C(U2) C(L3) C(U2) 164.01(16) yes . . 1_556
C(3) S(1) C(5) 94.0(3) yes . . .
C(4) S(2) C(5) 95.2(3) yes . . .
C(6) S(3) C(7) 94.2(4) yes . . .
C(6) S(4) C(8) 95.1(4) yes . . .
C(10) S(5) C(11) 95.2(3) yes . . .
C(12) S(6) C(13) 94.3(4) yes . . .
C(1) N(1) C(3) 115.0(7) yes . . .
C(2) N(2) C(4) 113.4(7) yes . . .
C(U1) N(3) C(9) 120.4(5) yes . . .
C(U1) N(3) C(10) 124.4(5) yes . . .
C(9) N(3) C(10) 115.1(6) yes . . .
N(1) C(1) C(2) 121.7(7) yes . . .
N(2) C(2) C(1) 123.7(7) yes . . .
S(1) C(3) N(1) 119.4(5) yes . . .
S(1) C(3) C(4) 117.9(6) yes . . .
N(1) C(3) C(4) 122.7(7) yes . . .
S(2) C(4) N(2) 120.1(6) yes . . .
S(2) C(4) C(3) 116.3(6) yes . . .
N(2) C(4) C(3) 123.6(7) yes . . .
S(1) C(5) S(2) 116.6(4) yes . . .
S(1) C(5) C(6) 120.0(6) yes . . .
S(2) C(5) C(6) 123.4(6) yes . . .
S(3) C(6) S(4) 114.7(4) yes . . .
S(3) C(6) C(5) 123.1(6) yes . . .
S(4) C(6) C(5) 122.3(6) yes . . .
S(3) C(7) C(8) 118.1(6) yes . . .
S(4) C(8) C(7) 117.9(6) yes . . .
N(3) C(9) C(9) 122.6(7) yes . . 3_545
S(5) C(10) N(3) 120.6(5) yes . . .
S(5) C(10) C(10) 117.1(5) yes . . 3_545
N(3) C(10) C(10) 122.3(7) yes . . 3_545
S(5) C(11) S(5) 115.4(5) yes . . 3_545
S(5) C(11) C(12) 122.3(3) yes . . .
S(5) C(11) C(12) 122.3(3) yes 3_545 . .
S(6) C(12) S(6) 115.4(6) yes . . 3_545
S(6) C(12) C(11) 122.3(3) yes . . .
S(6) C(12) C(11) 122.3(3) yes 3_545 . .
S(6) C(13) C(13) 117.9(7) yes . . 3_545
N(1) C(1) H(1) 118.5 no . . .
C(2) C(1) H(1) 119.8 no . . .
N(2) C(2) H(2) 118.2 no . . .
C(1) C(2) H(2) 118.1 no . . .
S(3) C(7) H(3) 120.5 no . . .
C(8) C(7) H(3) 121.4 no . . .
S(4) C(8) H(4) 121.1 no . . .
C(7) C(8) H(4) 120.9 no . . .
N(3) C(9) H(5) 120.1 no . . .
C(9) C(9) H(5) 117.3 no 3_545 . .
S(6) C(13) H(8) 119.3 no . . .
C(13) C(13) H(8) 122.7 no 3_545 . .

loop_
_geom_bond_atom_site_label_1
_geom_bond_atom_site_label_2
_geom_bond_distance
_geom_bond_publ_flag
_geom_bond_site_symmetry_1
_geom_bond_site_symmetry_2
C(U1) C(L1) 2.298(2) yes . .
C(U1) C(L1) 2.295(2) yes . 1_556
C(U1) C(L3) 2.495(2) yes . .
C(U1) N(3) 2.006(5) yes . .
C(U2) C(L3) 1.926(3) yes . 1_554
C(U2) C(L3) 1.913(3) yes . .
S(1) C(3) 1.745(8) yes . .
S(1) C(5) 1.762(8) yes . .
S(2) C(4) 1.755(8) yes . .
S(2) C(5) 1.725(8) yes . .
S(3) C(6) 1.742(8) yes . .
S(3) C(7) 1.740(8) yes . .
S(4) C(6) 1.738(8) yes . .
S(4) C(8) 1.719(8) yes . .
S(5) C(10) 1.743(8) yes . .
S(5) C(11) 1.772(6) yes . .
S(6) C(12) 1.744(6) yes . .
S(6) C(13) 1.738(9) yes . .
N(1) C(1) 1.345(10) yes . .
N(1) C(3) 1.336(10) yes . .
N(2) C(2) 1.353(11) yes . .
N(2) C(4) 1.333(10) yes . .
N(3) C(9) 1.365(10) yes . .
N(3) C(10) 1.323(10) yes . .
C(1) C(2) 1.372(13) yes . .
C(3) C(4) 1.372(11) yes . .
C(5) C(6) 1.361(10) yes . .
C(7) C(8) 1.305(12) yes . .
C(9) C(9) 1.349(10) yes . 3_545
C(10) C(10) 1.408(10) yes . 3_545
C(11) C(12) 1.330(15) yes . .
C(13) C(13) 1.323(11) yes . 3_545
C(1) H(1) 0.965 no . .
C(2) H(2) 0.962 no . .
C(7) H(3) 0.962 no . .
C(8) H(4) 0.962 no . .
C(9) H(5) 0.963 no . .
C(13) H(8) 0.963 no . .

loop_
_geom_contact_atom_site_label_1
_geom_contact_atom_site_label_2
_geom_contact_distance
_geom_contact_publ_flag
_geom_contact_site_symmetry_1
_geom_contact_site_symmetry_2
C(U2) C(8) 3.587(8) ? . 8_454
C(L1) S(3) 3.319(3) ? . 1_554
C(L1) C(1) 3.598(8) ? . 5_655
C(L1) C(7) 3.452(9) ? . 1_554
C(L3) C(8) 3.546(9) ? . 8_454
S(1) S(1) 3.515(3) ? . 5_655
S(1) N(1) 3.457(7) ? . 5_655
S(1) C(5) 3.564(8) ? . 1_556
S(2) S(2) 3.432(3) ? . 4_654
S(2) S(2) 3.432(3) ? . 4_655
S(2) N(2) 3.459(7) ? . 4_654
S(2) N(2) 3.485(7) ? . 4_655
S(3) C(L1) 3.319(3) ? . 1_556
N(1) S(1) 3.457(7) ? . 5_655
N(2) S(2) 3.485(7) ? . 4_654
N(2) S(2) 3.459(7) ? . 4_655
C(1) C(L1) 3.598(8) ? . 5_655
C(1) C(2) 3.426(12) ? . 1_556
C(2) C(1) 3.426(12) ? . 1_554
C(3) C(4) 3.451(11) ? . 1_556
C(4) C(3) 3.451(11) ? . 1_554
C(5) S(1) 3.564(8) ? . 1_554
C(7) C(L1) 3.452(9) ? . 1_556
C(7) C(8) 3.537(13) ? . 1_556
C(8) C(U2) 3.587(8) ? . 8_554
C(8) C(L3) 3.546(9) ? . 8_554
C(8) C(7) 3.537(13) ? . 1_554
C(9) C(13) 3.568(11) ? . 6_444
C(12) C(13) 3.479(13) ? . 3_546
C(13) C(9) 3.568(11) ? . 6_544
C(U1) H(1) 3.156 ? . 5_655
C(U1) H(3) 3.587 ? . .
C(U2) H(2) 2.943 ? . 5_654
C(U2) H(4) 3.069 ? . 8_454
C(U2) H(8) 2.982 ? . 6_443
C(L1) H(1) 3.091 ? . 5_654
C(L1) H(1) 2.705 ? . 5_655
C(L1) H(2) 3.525 ? . 5_654
C(L1) H(3) 2.922 ? . 1_554
C(L3) H(2) 2.883 ? . 5_655
C(L3) H(4) 2.858 ? . 8_454
C(L3) H(8) 2.958 ? . 6_443
S(3) H(1) 3.257 ? . 5_655
S(4) H(2) 3.392 ? . 4_654
S(5) H(3) 3.437 ? . 1_554
S(5) H(3) 3.411 ? . .
S(6) H(3) 3.354 ? . 3_544
S(6) H(4) 3.038 ? . 3_544
N(3) H(8) 3.544 ? . 6_443
C(1) H(2) 3.510 ? . 1_556
C(2) H(1) 3.508 ? . 1_554
C(7) H(4) 3.565 ? . 1_556
C(9) H(8) 2.876 ? . 6_443
C(9) H(8) 3.257 ? . 6_444
C(9) H(8) 3.386 ? . 8_453
C(13) H(5) 3.303 ? . 6_543
C(13) H(5) 2.755 ? . 6_544
C(13) H(5) 3.247 ? . 8_554
H(1) C(U1) 3.156 ? . 5_655
H(1) C(L1) 3.091 ? . 5_654
H(1) C(L1) 2.705 ? . 5_655
H(1) S(3) 3.257 ? . 5_655
H(1) C(2) 3.508 ? . 1_556
H(1) H(2) 3.450 ? . 1_556
H(2) C(U2) 2.943 ? . 5_654
H(2) C(L1) 3.525 ? . 5_654
H(2) C(L3) 2.883 ? . 5_655
H(2) S(4) 3.392 ? . 4_655
H(2) C(1) 3.510 ? . 1_554
H(2) H(1) 3.450 ? . 1_554
H(3) C(U1) 3.587 ? . .
H(3) C(L1) 2.922 ? . 1_556
H(3) S(5) 3.411 ? . .
H(3) S(5) 3.437 ? . 1_556
H(3) S(6) 3.354 ? . 3_546
H(4) C(U2) 3.069 ? . 8_554
H(4) C(L3) 2.858 ? . 8_554
H(4) S(6) 3.038 ? . 3_546
H(4) C(7) 3.565 ? . 1_554
H(4) H(8) 3.533 ? . 3_546
H(5) C(13) 3.303 ? . 6_443
H(5) C(13) 2.755 ? . 6_444
H(5) C(13) 3.247 ? . 8_454
H(5) H(8) 2.516 ? . 6_443
H(5) H(8) 2.416 ? . 6_444
H(5) H(8) 3.407 ? . 8_453
H(5) H(8) 3.333 ? . 8_454
H(8) C(U2) 2.982 ? . 6_543
H(8) C(L3) 2.958 ? . 6_543
H(8) N(3) 3.544 ? . 6_543
H(8) C(9) 2.876 ? . 6_543
H(8) C(9) 3.257 ? . 6_544
H(8) C(9) 3.386 ? . 8_553
H(8) H(4) 3.533 ? . 3_544
H(8) H(5) 2.516 ? . 6_543
H(8) H(5) 2.416 ? . 6_544
H(8) H(5) 3.407 ? . 8_553
H(8) H(5) 3.333 ? . 8_554

loop_
_geom_torsion_atom_site_label_1
_geom_torsion_atom_site_label_2
_geom_torsion_atom_site_label_3
_geom_torsion_atom_site_label_4
_geom_torsion
_geom_torsion_publ_flag
_geom_torsion_site_symmetry_1
_geom_torsion_site_symmetry_2
_geom_torsion_site_symmetry_3
_geom_torsion_site_symmetry_4
C(L1) C(U1) C(L3) C(U2) 26.79(11) ? . . . .
C(L1) C(U1) C(L3) C(U2) -144.90(10) ? . . . 1_556
C(L3) C(U1) C(L1) C(U1) -66.46(11) ? . . . 1_554
C(L1) C(U1) N(3) C(9) -139.3(5) ? . . . .
C(L1) C(U1) N(3) C(10) 39.2(6) ? . . . .
N(3) C(U1) C(L1) C(U1) 44.7(2) ? . . . 1_554
C(L1) C(U1) C(L3) C(U2) 145.37(10) ? 1_556 . . .
C(L1) C(U1) C(L3) C(U2) -26.31(11) ? 1_556 . . 1_556
C(L3) C(U1) C(L1) C(U1) 64.32(10) ? . . 1_556 1_556
C(L1) C(U1) N(3) C(9) 87.3(5) ? 1_556 . . .
C(L1) C(U1) N(3) C(10) -94.1(6) ? 1_556 . . .
N(3) C(U1) C(L1) C(U1) -45.0(2) ? . . 1_556 1_556
C(L3) C(U1) N(3) C(9) -24.1(5) ? . . . .
C(L3) C(U1) N(3) C(10) 154.5(6) ? . . . .
N(3) C(U1) C(L3) C(U2) -94.3(2) ? . . . .
N(3) C(U1) C(L3) C(U2) 94.0(2) ? . . . 1_556
C(L3) C(U2) C(L3) C(U1) 148.4(5) ? 1_554 . . .
C(L3) C(U2) C(L3) C(U1) -148.7(5) ? . . 1_554 1_554
C(3) S(1) C(5) S(2) 0.3(3) ? . . . .
C(3) S(1) C(5) C(6) -178.0(7) ? . . . .
C(5) S(1) C(3) N(1) -179.4(7) ? . . . .
C(5) S(1) C(3) C(4) 1.0(7) ? . . . .
C(4) S(2) C(5) S(1) -1.1(5) ? . . . .
C(4) S(2) C(5) C(6) 177.2(7) ? . . . .
C(5) S(2) C(4) N(2) -178.3(6) ? . . . .
C(5) S(2) C(4) C(3) 1.7(7) ? . . . .
C(6) S(3) C(7) C(8) 1.6(8) ? . . . .
C(7) S(3) C(6) S(4) -2.3(5) ? . . . .
C(7) S(3) C(6) C(5) 177.6(7) ? . . . .
C(6) S(4) C(8) C(7) -1.2(8) ? . . . .
C(8) S(4) C(6) S(3) 2.2(5) ? . . . .
C(8) S(4) C(6) C(5) -177.7(7) ? . . . .
C(10) S(5) C(11) S(5) -0.9(6) ? . . . 3_545
C(10) S(5) C(11) C(12) 177.5(9) ? . . . .
C(11) S(5) C(10) N(3) 178.7(7) ? . . . .
C(11) S(5) C(10) C(10) 0.5(7) ? . . . 3_545
C(12) S(6) C(13) C(13) 1.7(8) ? . . . 3_545
C(13) S(6) C(12) S(6) -2.7(6) ? . . . 3_545
C(13) S(6) C(12) C(11) 178.6(10) ? . . . .
C(1) N(1) C(3) S(1) -178.3(6) ? . . . .
C(1) N(1) C(3) C(4) 1.4(12) ? . . . .
C(3) N(1) C(1) C(2) -0.2(9) ? . . . .
C(2) N(2) C(4) S(2) -179.7(6) ? . . . .
C(2) N(2) C(4) C(3) 0.3(9) ? . . . .
C(4) N(2) C(2) C(1) 0.9(12) ? . . . .
C(U1) N(3) C(9) C(9) 179.1(5) ? . . . 3_545
C(U1) N(3) C(10) S(5) 2.9(9) ? . . . .
C(U1) N(3) C(10) C(10) -179.0(5) ? . . . 3_545
C(9) N(3) C(10) S(5) -178.4(5) ? . . . .
C(9) N(3) C(10) C(10) -0.4(8) ? . . . 3_545
C(10) N(3) C(9) C(9) 0.4(8) ? . . . 3_545
N(1) C(1) C(2) N(2) -1.1(14) ? . . . .
S(1) C(3) C(4) S(2) -1.9(9) ? . . . .
S(1) C(3) C(4) N(2) 178.1(6) ? . . . .
N(1) C(3) C(4) S(2) 178.4(6) ? . . . .
N(1) C(3) C(4) N(2) -1.6(13) ? . . . .
S(1) C(5) C(6) S(3) 1.6(10) ? . . . .
S(1) C(5) C(6) S(4) -178.4(4) ? . . . .
S(2) C(5) C(6) S(3) -176.6(4) ? . . . .
S(2) C(5) C(6) S(4) 3.4(11) ? . . . .
S(3) C(7) C(8) S(4) -0.2(9) ? . . . .
S(5) C(10) C(10) N(3) 178.1(6) ? . . 3_545 3_545
N(3) C(10) C(10) S(5) -178.1(6) ? . . 3_545 3_545
S(5) C(11) C(12) S(6) -179.9(6) ? . . . .
S(5) C(11) C(12) S(6) 1.5(14) ? . . . 3_545
S(5) C(11) C(12) S(6) -1.5(14) ? 3_545 . . .
S(5) C(11) C(12) S(6) 179.9(6) ? 3_545 . . 3_545
